data_2004695
loop_
_publ_author_name
'Sen, A. K.'
'Dubey, S. N.'
'Squattrito, P. J.'

_publ_section_title
;Diaquabis(4-amino-3-methyl-4,5-dihydro-1<i>H</i>-1,2,4-triazole-5-thione)nickel(II)
 Nitrate: a Sulfur--Nitrogen Chelate
;
_journal_issue 4
_journal_name_full 'Acta Crystallographica Section C'
_journal_page_first 865
_journal_page_last 868
_journal_paper_doi 10.1107/S010827019501496X
_journal_volume 52
_journal_year 1996
_chemical_formula_iupac '[Ni (C3 H6 N4 S)2 (H2 O)2] (N O3)2'
_chemical_formula_moiety '[Ni (C3 H6 N4 S)2 (H2 O)2] (N O3)2'
_chemical_formula_structural '[Ni (C3 H6 N4 S)2 (H2 O)2] (N O3)2'
_chemical_formula_sum 'C6 H16 N10 Ni O8 S2'
_chemical_formula_weight 479.07
_chemical_name_systematic
;
Diaquabis(1-H-3-methyl-4-amine-5-thione-1,2,4-triazole)nickel(II) nitrate
;
_space_group_IT_number 60
_symmetry_cell_setting orthorhombic
_symmetry_space_group_name_Hall '-P 2n 2ab'
_symmetry_space_group_name_H-M 'P b c n'
_audit_creation_method 'from TEXRAY.INF file'
_cell_angle_alpha 90
_cell_angle_beta 90
_cell_angle_gamma 90
_cell_formula_units_Z 4
_cell_length_a 15.683(2)
_cell_length_b 8.888(2)
_cell_length_c 12.653(3)
_cell_measurement_reflns_used 23
_cell_measurement_temperature 296
_cell_measurement_theta_max 21.7
_cell_measurement_theta_min 17.8
_cell_volume 1763.7(6)
_computing_cell_refinement 'MSC/AFC Diffractometer Control Software'
_computing_data_collection
;
MSC/AFC Diffractometer Control Software
(Molecular Structure Corporation, 1988)
;
_computing_data_reduction 'TEXSAN (Molecular Structure Corporation, 1991)'
_computing_publication_material TEXSAN
_computing_structure_refinement TEXSAN
_computing_structure_solution 'MITHRIL (Gilmore, 1983)'
_diffrn_ambient_temperature 296.2
_diffrn_measurement_device 'Rigaku AFC-6S'
_diffrn_measurement_method \w/2\q
_diffrn_radiation_monochromator graphite
_diffrn_radiation_source 'X-ray tube'
_diffrn_radiation_type MoK\a
_diffrn_radiation_wavelength 0.7107
_diffrn_reflns_av_sigmaI/netI 0.074
_diffrn_reflns_limit_h_max 18
_diffrn_reflns_limit_h_min 0
_diffrn_reflns_limit_k_max 10
_diffrn_reflns_limit_k_min 0
_diffrn_reflns_limit_l_max 14
_diffrn_reflns_limit_l_min 0
_diffrn_reflns_number 1796
_diffrn_reflns_theta_max 24.91
_diffrn_reflns_theta_min 1.60
_diffrn_standards_decay_% -0.70
_diffrn_standards_interval_count 150
_diffrn_standards_number 3
_exptl_absorpt_coefficient_mu 1.390
_exptl_absorpt_correction_type none
_exptl_crystal_colour 'emerald green'
_exptl_crystal_density_diffrn 1.804
_exptl_crystal_description parallelepiped
_exptl_crystal_F_000 984
_exptl_crystal_size_max 0.30
_exptl_crystal_size_mid 0.20
_exptl_crystal_size_min 0.15
_refine_diff_density_max 0.30
_refine_diff_density_min -0.34
_refine_ls_abs_structure_details none
_refine_ls_extinction_method none
_refine_ls_goodness_of_fit_obs 2.166
_refine_ls_hydrogen_treatment noref
_refine_ls_matrix_type full
_refine_ls_number_constraints 0
_refine_ls_number_parameters 123
_refine_ls_number_reflns 1052
_refine_ls_number_restraints 0
_refine_ls_R_factor_all 0.0673
_refine_ls_R_factor_obs 0.035
_refine_ls_shift/esd_max 0.056
_refine_ls_structure_factor_coef F
_refine_ls_weighting_details 'w = 4F~o~^2^/\s^2^(F~o~^2^)'
_refine_ls_weighting_scheme calc
_refine_ls_wR_factor_all 0.0355
_refine_ls_wR_factor_obs 0.033
_reflns_number_observed 1052
_reflns_number_total 1796
_reflns_observed_criterion I>3\s(I)
_cod_data_source_file bk1184.cif
_cod_data_source_block squattrito
_cod_depositor_comments
;
The following automatic conversions were performed:

'_refine_ls_weighting_scheme' value 'w = 4F~o~^2^/\s^2^(F~o~^2^)' was
changed to 'calc'. New tag '_refine_ls_weighting_details' was
created. The value of the new tag was set to 'w =
4F~o~^2^/\s^2^(F~o~^2^)'.

Automatic conversion script
Id: cif_fix_values 3143 2015-03-26 13:38:13Z robertas 
;
_cod_original_cell_volume 1763.8(9)
_cod_original_formula_sum 'C6 H16 N10 O8 Ni S2 '
_cod_database_code 2004695

loop_
_symmetry_equiv_pos_as_xyz
'   +x,   +y,   +z'
1/2-x,1/2-y,1/2+z
'1/2+x,1/2-y,   -z'
'   -x,   +y,1/2-z'
'   -x,   -y,   -z'
1/2+x,1/2+y,1/2-z
'1/2-x,1/2+y,   +z'
'   +x,   -y,1/2+z'

loop_
_atom_site_aniso_label
_atom_site_aniso_U_11
_atom_site_aniso_U_22
_atom_site_aniso_U_33
_atom_site_aniso_U_12
_atom_site_aniso_U_13
_atom_site_aniso_U_23
Ni(1) 0.0204(4) 0.0273(4) 0.0388(4) 0.0000 -0.0023(4) 0.0000
S(1) 0.0278(6) 0.0376(7) 0.0425(7) 0.0014(6) -0.0067(5) -0.0060(6)
O(1) 0.027(2) 0.039(2) 0.061(2) -0.007(2) -0.004(2) 0.015(2)
O(2) 0.067(3) 0.063(3) 0.072(3) -0.010(2) 0.003(2) -0.032(2)
O(3) 0.060(2) 0.036(2) 0.078(3) 0.015(2) -0.016(2) -0.015(2)
O(4) 0.069(3) 0.112(3) 0.098(3) 0.043(3) -0.039(3) -0.025(3)
N(1) 0.021(2) 0.034(2) 0.043(2) 0.001(2) -0.005(2) -0.004(2)
N(2) 0.021(2) 0.029(2) 0.036(2) 0.001(2) -0.001(2) 0.004(2)
N(3) 0.026(2) 0.048(2) 0.049(3) 0.009(2) 0.000(2) -0.002(2)
N(4) 0.022(2) 0.052(2) 0.050(2) 0.006(2) -0.010(2) -0.008(2)
N(5) 0.044(2) 0.039(2) 0.039(2) 0.001(2) 0.001(2) 0.002(2)
C(1) 0.025(2) 0.028(2) 0.041(3) 0.002(2) 0.001(2) 0.007(2)
C(2) 0.035(2) 0.040(3) 0.053(3) 0.007(2) -0.003(2) -0.009(3)
C(3) 0.025(2) 0.027(2) 0.041(3) 0.000(2) -0.006(2) 0.008(2)

loop_
_atom_site_label
_atom_site_fract_x
_atom_site_fract_y
_atom_site_fract_z
_atom_site_U_iso_or_equiv
_atom_site_thermal_displace_type
Ni(1) 1 0.33325(8) 0.75 0.0289(2) Uij
S(1) 1.12925(7) 0.3282(1) 0.85303(9) 0.0360(3) Uij
O(1) 1.0469(2) 0.4935(3) 0.6441(2) 0.0424(9) Uij
O(2) 0.5907(2) 0.4160(4) 0.6894(3) 0.068(1) Uij
O(3) 0.5972(2) 0.2130(3) 0.5980(3) 0.058(1) Uij
O(4) 0.4891(3) 0.3549(5) 0.5870(3) 0.093(2) Uij
N(1) 1.0617(2) 0.1713(4) 0.6503(3) 0.0327(10) Uij
N(2) 1.1496(2) 0.1573(4) 0.6752(3) 0.0288(10) Uij
N(3) 1.2831(2) 0.0905(4) 0.6772(3) 0.041(1) Uij
N(4) 1.2636(2) 0.1815(4) 0.7628(3) 0.041(1) Uij
N(5) 0.5585(2) 0.3289(5) 0.6263(3) 0.041(1) Uij
C(1) 1.2125(3) 0.0747(4) 0.6258(3) 0.032(1) Uij
C(2) 1.2018(3) -0.0181(5) 0.5297(4) 0.043(1) Uij
C(3) 1.1825(2) 0.2231(4) 0.7638(3) 0.031(1) Uij
H(1) 1.1040 0.5389 0.6467 0.0517 Uij
H(2) 1.0009 0.5578 0.6006 0.0539 Uij
H(3) 1.3171 0.2023 0.8119 0.0477 Uij
H(4) 1.0398 0.0629 0.6491 0.0411 Uij
H(5) 1.0682 0.2230 0.5716 0.0403 Uij
H(6) 1.1511 -0.0680 0.5258 0.0495 Uij
H(7) 1.2547 -0.0853 0.5269 0.0495 Uij
H(8) 1.1888 0.0739 0.4687 0.0518 Uij

loop_
_atom_type_symbol
_atom_type_scat_dispersion_real
_atom_type_scat_dispersion_imag
_atom_type_scat_source
Ni 0.285 1.113 'International Tables'
S 0.110 0.124 'International Tables'
O 0.008 0.006 'International Tables'
N 0.004 0.003 'International Tables'
C 0.002 0.002 'International Tables'
H 0.000 0.000 'International Tables'

loop_
_geom_angle_atom_site_label_1
_geom_angle_atom_site_label_2
_geom_angle_atom_site_label_3
_geom_angle_site_symmetry_3
_geom_angle
_geom_angle_publ_flag
S(1) Ni(1) S(1) 4_756 177.86(7) yes
S(1) Ni(1) O(1) ? 93.62(8) yes
S(1) Ni(1) O(1) 4_756 87.84(8) yes
S(1) Ni(1) N(1) ? 85.76(9) yes
S(1) Ni(1) N(1) 4_756 92.80(9) yes
S(1) Ni(1) O(1) ? 87.84(8) no
S(1) Ni(1) O(1) ? 93.62(8) no
S(1) Ni(1) N(1) ? 92.80(9) no
O(1) Ni(1) O(1) 4_756 94.0(2) yes
O(1) Ni(1) N(1) ? 85.50(10) yes
O(1) Ni(1) N(1) 4_756 173.50(10) yes
O(1) Ni(1) N(1) ? 173.50(10) no
N(1) Ni(1) N(1) 4_756 95.7(2) yes
Ni(1) S(1) C(3) ? 93.70(10) yes
Ni(1) N(1) N(2) ? 111.5(2) yes
N(1) N(2) C(1) ? 129.8(4) yes
N(1) N(2) C(3) ? 120.8(3) yes
C(1) N(2) C(3) ? 109.2(3) yes
N(4) N(3) C(1) ? 105.5(3) yes
N(3) N(4) C(3) ? 112.4(3) yes
O(2) N(5) O(3) ? 120.6(4) yes
O(2) N(5) O(4) ? 121.1(5) yes
O(3) N(5) O(4) ? 118.3(4) yes
N(2) C(1) N(3) ? 109.1(4) yes
N(2) C(1) C(2) ? 126.0(4) yes
N(3) C(1) C(2) ? 124.9(4) yes
S(1) C(3) N(2) ? 126.8(3) yes
S(1) C(3) N(4) ? 129.5(4) yes
N(2) C(3) N(4) ? 103.7(4) yes

loop_
_geom_bond_atom_site_label_1
_geom_bond_atom_site_label_2
_geom_bond_site_symmetry_2
_geom_bond_distance
_geom_bond_publ_flag
Ni(1) S(1) ? 2.4110(10) yes
Ni(1) S(1) 4_756 2.4110(10) no
Ni(1) O(1) ? 2.089(3) yes
Ni(1) O(1) 4_756 2.089(3) no
Ni(1) N(1) ? 2.144(3) yes
Ni(1) N(1) 4_756 2.144(3) no
S(1) C(3) ? 1.686(4) yes
O(2) N(5) ? 1.223(4) yes
O(3) N(5) ? 1.248(4) yes
O(4) N(5) ? 1.218(5) yes
N(1) N(2) ? 1.419(4) yes
N(2) C(1) ? 1.380(5) yes
N(2) C(3) ? 1.365(5) yes
N(3) N(4) ? 1.386(5) yes
N(3) C(1) ? 1.292(5) yes
N(4) C(3) ? 1.325(5) yes
C(1) C(2) ? 1.479(6) yes
